data_7225026
loop_
_publ_author_name
'Jiang, Yan-Hong'
'Yan, Chao Guo'

_publ_section_title
;
 Indium chloride catalyzed three-component reaction for synthesis of
 2-((oxoindolin-3-yl)-4,5,6,7-tetrahydro-1H-indol-1-yl)benzamides
;
_journal_name_full 'RSC Adv.'
_journal_paper_doi 10.1039/C6RA08811B
_journal_year 2016
_chemical_formula_moiety 'C38 H33 Cl N4 O4'
_chemical_formula_sum 'C38 H33 Cl N4 O4'
_chemical_formula_weight 645.13
_chemical_name_systematic
; 
 ? 
;
_space_group_IT_number 2
_symmetry_cell_setting triclinic
_symmetry_space_group_name_Hall '-P 1'
_symmetry_space_group_name_H-M 'P -1'
_atom_sites_solution_hydrogens geom
_atom_sites_solution_primary direct
_atom_sites_solution_secondary difmap
_audit_block_doi 10.5517/cc1knqpm
_audit_creation_method SHELXL-97
_audit_update_record
;
2016-01-26 deposited with the CCDC.
2016-04-18 downloaded from the CCDC.
;
_cell_angle_alpha 113.673(7)
_cell_angle_beta 103.852(7)
_cell_angle_gamma 101.755(7)
_cell_formula_units_Z 2
_cell_length_a 11.589(3)
_cell_length_b 12.379(3)
_cell_length_c 13.886(4)
_cell_measurement_reflns_used 4341
_cell_measurement_temperature 296(2)
_cell_measurement_theta_max 21.44
_cell_measurement_theta_min 2.20
_cell_volume 1667.6(8)
_computing_cell_refinement 'Bruker SMART'
_computing_data_collection 'Bruker SMART'
_computing_data_reduction 'Bruker SAINT'
_computing_molecular_graphics 'Bruker SHELXTL'
_computing_publication_material 'Bruker SHELXTL'
_computing_structure_refinement 'SHELXL-97 (Sheldrick, 2008)'
_computing_structure_solution 'SHELXS-97 (Sheldrick, 2008)'
_diffrn_ambient_temperature 296(2)
_diffrn_measured_fraction_theta_full 0.995
_diffrn_measured_fraction_theta_max 0.995
_diffrn_measurement_device_type 'CCD area detector'
_diffrn_measurement_method 'phi and omega scans'
_diffrn_radiation_monochromator graphite
_diffrn_radiation_source 'fine-focus sealed tube'
_diffrn_radiation_type MoK\a
_diffrn_radiation_wavelength 0.71073
_diffrn_reflns_av_R_equivalents 0.0640
_diffrn_reflns_av_sigmaI/netI 0.0819
_diffrn_reflns_limit_h_max 13
_diffrn_reflns_limit_h_min -13
_diffrn_reflns_limit_k_max 14
_diffrn_reflns_limit_k_min -14
_diffrn_reflns_limit_l_max 16
_diffrn_reflns_limit_l_min -16
_diffrn_reflns_number 21940
_diffrn_reflns_theta_full 25.00
_diffrn_reflns_theta_max 25.00
_diffrn_reflns_theta_min 1.72
_exptl_absorpt_coefficient_mu 0.161
_exptl_absorpt_correction_T_max 0.969
_exptl_absorpt_correction_T_min 0.956
_exptl_absorpt_correction_type multi-scan
_exptl_absorpt_process_details sadabs
_exptl_crystal_colour colorless
_exptl_crystal_density_diffrn 1.285
_exptl_crystal_density_method 'not measured'
_exptl_crystal_description block
_exptl_crystal_F_000 676
_exptl_crystal_size_max 0.28
_exptl_crystal_size_mid 0.24
_exptl_crystal_size_min 0.20
_refine_diff_density_max 0.730
_refine_diff_density_min -0.555
_refine_diff_density_rms 0.055
_refine_ls_extinction_method none
_refine_ls_goodness_of_fit_ref 1.037
_refine_ls_hydrogen_treatment constr
_refine_ls_matrix_type full
_refine_ls_number_parameters 400
_refine_ls_number_reflns 5830
_refine_ls_number_restraints 16
_refine_ls_restrained_S_all 1.059
_refine_ls_R_factor_all 0.1643
_refine_ls_R_factor_gt 0.0811
_refine_ls_shift/su_max 0.000
_refine_ls_shift/su_mean 0.000
_refine_ls_structure_factor_coef Fsqd
_refine_ls_weighting_details 'calc w=1/[\s^2^(Fo^2^)+(0.1273P)^2^+1.0205P] where P=(Fo^2^+2Fc^2^)/3'
_refine_ls_weighting_scheme calc
_refine_ls_wR_factor_gt 0.2145
_refine_ls_wR_factor_ref 0.2604
_reflns_number_gt 3017
_reflns_number_total 5830
_reflns_threshold_expression >2sigma(I)
_cod_data_source_file c6ra08811b2.cif
_cod_data_source_block 3c
_cod_original_cell_volume 1667.6(7)
_cod_database_code 7225026

loop_
_symmetry_equiv_pos_as_xyz
'x, y, z'
'-x, -y, -z'

loop_
_atom_site_label
_atom_site_type_symbol
_atom_site_fract_x
_atom_site_fract_y
_atom_site_fract_z
_atom_site_U_iso_or_equiv
_atom_site_adp_type
_atom_site_occupancy
_atom_site_symmetry_multiplicity
_atom_site_calc_flag
_atom_site_refinement_flags
N4 N 0.26736(19) 1.41440(18) 0.43489(17) 0.0597(10) Uani 1 1 d G
C2 C 0.2767(3) 1.53119(19) 0.4417(2) 0.0710(14) Uani 1 1 d G
H2 H 0.2318 1.5775 0.4777 0.085 Uiso 1 1 calc R
C3 C 0.3532(3) 1.57881(18) 0.3947(2) 0.0789(16) Uani 1 1 d G
H3 H 0.3595 1.6569 0.3993 0.095 Uiso 1 1 calc R
C4 C 0.4203(2) 1.5096(2) 0.3409(2) 0.096(2) Uani 1 1 d G
H4 H 0.4715 1.5415 0.3095 0.115 Uiso 1 1 calc R
C5 C 0.4110(2) 1.3929(2) 0.3341(2) 0.0795(16) Uani 1 1 d G
H5 H 0.4559 1.3466 0.2981 0.095 Uiso 1 1 calc R
C6 C 0.33447(17) 1.34523(15) 0.38108(14) 0.0515(11) Uani 1 1 d G
C7 C 0.3189(2) 1.22398(15) 0.37555(13) 0.0503(11) Uani 1 1 d G
C8 C 0.2755(2) 1.04786(16) 0.49568(19) 0.0535(11) Uani 1 1 d G
C9 C 0.3940(2) 1.13235(18) 0.59503(18) 0.0679(14) Uani 1 1 d G
H9A H 0.3945 1.2181 0.6240 0.081 Uiso 1 1 calc R
H9B H 0.4664 1.1284 0.5721 0.081 Uiso 1 1 calc R
C10 C 0.4033(3) 1.0942(2) 0.6861(2) 0.0694(14) Uani 1 1 d G
C11 C 0.5345(3) 1.1613(3) 0.7755(2) 0.116(2) Uani 1 1 d G
H11A H 0.5951 1.1372 0.7426 0.174 Uiso 1 1 calc R
H11B H 0.5382 1.1391 0.8347 0.174 Uiso 1 1 calc R
H11C H 0.5533 1.2502 0.8060 0.174 Uiso 1 1 calc R
C12 C 0.3083(6) 1.1354(5) 0.7432(5) 0.0924(18) Uani 1 1 d .
H12A H 0.3354 1.2252 0.7832 0.139 Uiso 1 1 calc R
H12B H 0.3049 1.1027 0.7949 0.139 Uiso 1 1 calc R
H12C H 0.2260 1.1037 0.6866 0.139 Uiso 1 1 calc R
C13 C 0.3696(5) 0.9514(5) 0.6373(5) 0.0794(16) Uani 1 1 d .
H13A H 0.4388 0.9289 0.6165 0.095 Uiso 1 1 calc R
H13B H 0.3638 0.9303 0.6965 0.095 Uiso 1 1 calc R
C14 C 0.2487(4) 0.8712(4) 0.5360(4) 0.0580(12) Uani 1 1 d .
C15 C 0.2097(4) 0.9259(4) 0.4640(4) 0.0522(11) Uani 1 1 d .
C16 C -0.3207(5) 0.2910(4) 0.2448(5) 0.0751(15) Uani 1 1 d .
H16 H -0.2772 0.2668 0.2937 0.090 Uiso 1 1 calc R
C17 C -0.4339(6) 0.2093(6) 0.1622(6) 0.103(2) Uani 1 1 d .
H17 H -0.4696 0.1321 0.1576 0.124 Uiso 1 1 calc R
C18 C -0.4936(6) 0.2414(8) 0.0873(6) 0.110(2) Uani 1 1 d .
H18 H -0.5679 0.1835 0.0284 0.132 Uiso 1 1 calc R
C19 C -0.4477(8) 0.3573(9) 0.0958(6) 0.125(3) Uani 1 1 d .
H19 H -0.4909 0.3795 0.0451 0.150 Uiso 1 1 calc R
C20 C -0.3332(6) 0.4414(6) 0.1837(5) 0.0945(19) Uani 1 1 d .
H20 H -0.3003 0.5209 0.1916 0.113 Uiso 1 1 calc R
C21 C -0.2698(5) 0.4086(4) 0.2569(4) 0.0637(13) Uani 1 1 d .
C22 C -0.1471(5) 0.4956(4) 0.3496(4) 0.0649(13) Uani 1 1 d .
H22A H -0.1636 0.5448 0.4161 0.078 Uiso 1 1 calc R
H22B H -0.0986 0.4466 0.3678 0.078 Uiso 1 1 calc R
C23 C -0.0619(4) 0.7035(4) 0.3610(4) 0.0524(11) Uani 1 1 d .
C24 C 0.0067(4) 0.7536(3) 0.2986(4) 0.0495(11) Uani 1 1 d .
H24 H -0.0585 0.7568 0.2410 0.059 Uiso 1 1 calc R
C25 C 0.0483(4) 0.6464(4) 0.2364(3) 0.0495(11) Uani 1 1 d .
C26 C 0.1208(4) 0.6356(4) 0.1705(4) 0.0650(13) Uani 1 1 d .
H26 H 0.1580 0.7031 0.1613 0.078 Uiso 1 1 calc R
C27 C 0.1370(5) 0.5212(5) 0.1179(4) 0.0750(16) Uani 1 1 d .
C28 C 0.0824(6) 0.4213(5) 0.1302(5) 0.095(2) Uani 1 1 d .
H28 H 0.0941 0.3453 0.0930 0.114 Uiso 1 1 calc R
C29 C 0.0092(5) 0.4315(5) 0.1980(5) 0.0806(16) Uani 1 1 d .
H29 H -0.0276 0.3641 0.2075 0.097 Uiso 1 1 calc R
C30 C -0.0060(4) 0.5461(4) 0.2503(4) 0.0559(12) Uani 1 1 d .
C31 C 0.1023(4) 0.8807(4) 0.3642(3) 0.0451(10) Uani 1 1 d .
C32 C 0.1035(4) 0.9761(4) 0.3382(4) 0.0486(11) Uani 1 1 d .
C33 C 0.0177(4) 0.9854(4) 0.2473(4) 0.0554(12) Uani 1 1 d .
C34 C -0.0151(5) 0.8979(5) 0.1366(5) 0.0801(16) Uani 1 1 d .
H34 H 0.0170 0.8323 0.1190 0.096 Uiso 1 1 calc R
C35 C -0.0967(6) 0.9077(7) 0.0506(6) 0.107(2) Uani 1 1 d .
H35 H -0.1192 0.8467 -0.0235 0.128 Uiso 1 1 calc R
C36 C -0.1429(7) 1.0002(9) 0.0707(9) 0.113(2) Uani 1 1 d U
C37 C -0.2560(10) 1.0931(8) -0.0256(10) 0.192(4) Uani 1 1 d DU
H37A H -0.3062 1.1073 0.0211 0.288 Uiso 1 1 calc R
H37B H -0.3039 1.0790 -0.0989 0.288 Uiso 1 1 calc R
H37C H -0.1813 1.1652 0.0077 0.288 Uiso 1 1 calc R
C38 C -0.1135(6) 1.0884(6) 0.1791(8) 0.096(2) Uani 1 1 d .
H38 H -0.1460 1.1537 0.1940 0.116 Uiso 1 1 calc R
C39 C -0.0338(5) 1.0810(5) 0.2687(5) 0.0711(14) Uani 1 1 d .
H39 H -0.0157 1.1402 0.3426 0.085 Uiso 1 1 calc R
Cl1 Cl 0.22825(16) 0.50315(17) 0.03353(14) 0.1184(7) Uani 1 1 d .
N1 N 0.2435(3) 1.1946(3) 0.4269(3) 0.0541(10) Uani 1 1 d .
H1 H 0.2146 1.2494 0.4646 0.065 Uiso 1 1 calc R
N2 N 0.2114(3) 1.0780(3) 0.4206(3) 0.0493(9) Uani 1 1 d .
N3 N -0.0725(4) 0.5796(3) 0.3218(3) 0.0585(10) Uani 1 1 d .
O1 O 0.3723(4) 1.1557(3) 0.3290(3) 0.0832(11) Uani 1 1 d .
O2 O 0.1896(3) 0.7673(3) 0.5179(3) 0.0730(10) Uani 1 1 d .
O3 O -0.1069(3) 0.7586(3) 0.4276(3) 0.0704(10) Uani 1 1 d .
O4 O -0.2220(5) 0.9882(6) -0.0355(6) 0.166(2) Uani 1 1 d DU

loop_
_atom_site_aniso_label
_atom_site_aniso_U_11
_atom_site_aniso_U_22
_atom_site_aniso_U_33
_atom_site_aniso_U_23
_atom_site_aniso_U_13
_atom_site_aniso_U_12
N4 0.070(2) 0.052(2) 0.071(3) 0.037(2) 0.033(2) 0.021(2)
C2 0.092(4) 0.051(3) 0.092(4) 0.044(3) 0.043(3) 0.032(3)
C3 0.105(4) 0.058(3) 0.101(4) 0.054(3) 0.050(4) 0.031(3)
C4 0.129(5) 0.074(4) 0.132(5) 0.073(4) 0.082(5) 0.035(4)
C5 0.097(4) 0.067(3) 0.110(4) 0.052(3) 0.069(4) 0.037(3)
C6 0.053(3) 0.048(3) 0.061(3) 0.029(2) 0.026(2) 0.018(2)
C7 0.059(3) 0.039(2) 0.060(3) 0.026(2) 0.028(2) 0.017(2)
C8 0.064(3) 0.038(2) 0.055(3) 0.022(2) 0.022(2) 0.009(2)
C9 0.070(3) 0.051(3) 0.068(3) 0.027(3) 0.017(3) 0.003(2)
C10 0.060(3) 0.062(3) 0.072(3) 0.034(3) 0.007(3) 0.011(3)
C11 0.084(4) 0.116(5) 0.101(5) 0.054(4) -0.015(4) -0.006(4)
C12 0.112(5) 0.077(4) 0.074(4) 0.032(3) 0.030(4) 0.013(3)
C13 0.079(4) 0.067(3) 0.090(4) 0.049(3) 0.011(3) 0.020(3)
C14 0.062(3) 0.045(3) 0.071(3) 0.031(3) 0.022(3) 0.021(2)
C15 0.062(3) 0.039(2) 0.063(3) 0.027(2) 0.029(3) 0.018(2)
C16 0.077(4) 0.048(3) 0.091(4) 0.025(3) 0.037(3) 0.010(3)
C17 0.091(5) 0.078(4) 0.100(5) 0.025(4) 0.028(4) -0.009(4)
C18 0.080(4) 0.130(7) 0.072(4) 0.031(4) 0.023(4) -0.016(4)
C19 0.111(6) 0.171(8) 0.098(6) 0.086(6) 0.033(5) 0.018(6)
C20 0.085(4) 0.097(5) 0.092(5) 0.056(4) 0.022(4) 0.003(4)
C21 0.075(3) 0.052(3) 0.060(3) 0.023(3) 0.034(3) 0.010(3)
C22 0.084(3) 0.040(3) 0.072(3) 0.029(2) 0.032(3) 0.012(3)
C23 0.060(3) 0.036(2) 0.058(3) 0.017(2) 0.025(2) 0.013(2)
C24 0.060(3) 0.030(2) 0.057(3) 0.018(2) 0.025(2) 0.014(2)
C25 0.054(3) 0.033(2) 0.051(3) 0.014(2) 0.018(2) 0.007(2)
C26 0.063(3) 0.051(3) 0.062(3) 0.012(2) 0.026(3) 0.009(2)
C27 0.064(3) 0.059(3) 0.066(3) -0.001(3) 0.027(3) 0.012(3)
C28 0.099(4) 0.054(4) 0.093(4) -0.002(3) 0.039(4) 0.022(3)
C29 0.099(4) 0.041(3) 0.091(4) 0.019(3) 0.044(4) 0.020(3)
C30 0.064(3) 0.030(2) 0.060(3) 0.010(2) 0.024(2) 0.010(2)
C31 0.052(3) 0.032(2) 0.049(3) 0.018(2) 0.018(2) 0.014(2)
C32 0.059(3) 0.033(2) 0.058(3) 0.020(2) 0.029(2) 0.017(2)
C33 0.058(3) 0.048(3) 0.063(3) 0.030(3) 0.024(2) 0.013(2)
C34 0.097(4) 0.081(4) 0.068(4) 0.037(3) 0.027(3) 0.042(3)
C35 0.113(5) 0.123(6) 0.078(4) 0.051(4) 0.013(4) 0.045(5)
C36 0.086(4) 0.136(6) 0.165(6) 0.119(5) 0.034(4) 0.044(4)
C37 0.157(8) 0.196(9) 0.259(11) 0.152(8) 0.050(7) 0.065(7)
C38 0.076(4) 0.083(5) 0.169(7) 0.085(5) 0.049(5) 0.045(4)
C39 0.071(3) 0.056(3) 0.103(4) 0.044(3) 0.037(3) 0.033(3)
Cl1 0.0962(12) 0.1143(14) 0.0994(12) 0.0007(10) 0.0598(10) 0.0239(10)
N1 0.073(2) 0.0257(19) 0.069(2) 0.0220(17) 0.038(2) 0.0137(17)
N2 0.063(2) 0.0271(19) 0.057(2) 0.0202(18) 0.024(2) 0.0109(18)
N3 0.074(3) 0.031(2) 0.069(3) 0.0198(18) 0.037(2) 0.0101(18)
O1 0.105(3) 0.062(2) 0.126(3) 0.054(2) 0.078(3) 0.048(2)
O2 0.084(2) 0.044(2) 0.096(3) 0.0415(19) 0.025(2) 0.0222(18)
O3 0.090(2) 0.0459(18) 0.083(2) 0.0247(17) 0.056(2) 0.0225(18)
O4 0.112(4) 0.178(5) 0.232(6) 0.147(5) 0.019(4) 0.042(3)

loop_
_atom_type_symbol
_atom_type_description
_atom_type_scat_dispersion_real
_atom_type_scat_dispersion_imag
_atom_type_scat_source
C C 0.0033 0.0016 'International Tables Vol C Tables 4.2.6.8 and 6.1.1.4'
H H 0.0000 0.0000 'International Tables Vol C Tables 4.2.6.8 and 6.1.1.4'
N N 0.0061 0.0033 'International Tables Vol C Tables 4.2.6.8 and 6.1.1.4'
O O 0.0106 0.0060 'International Tables Vol C Tables 4.2.6.8 and 6.1.1.4'
Cl Cl 0.1484 0.1585 'International Tables Vol C Tables 4.2.6.8 and 6.1.1.4'

loop_
_geom_angle_atom_site_label_1
_geom_angle_atom_site_label_2
_geom_angle_atom_site_label_3
_geom_angle
C2 N4 C6 120.0
N4 C2 C3 120.0
N4 C2 H2 120.0
C3 C2 H2 120.0
C4 C3 C2 120.0
C4 C3 H3 120.0
C2 C3 H3 120.0
C3 C4 C5 120.0
C3 C4 H4 120.0
C5 C4 H4 120.0
C6 C5 C4 120.0
C6 C5 H5 120.0
C4 C5 H5 120.0
C5 C6 N4 120.0
C5 C6 C7 122.9
N4 C6 C7 117.1
O1 C7 N1 123.3(2)
O1 C7 C6 122.06(19)
N1 C7 C6 114.61(16)
N2 C8 C15 107.0(3)
N2 C8 C9 126.21(15)
C15 C8 C9 126.8(2)
C8 C9 C10 110.5
C8 C9 H9A 109.6
C10 C9 H9A 109.6
C8 C9 H9B 109.6
C10 C9 H9B 109.6
H9A C9 H9B 108.1
C9 C10 C11 110.3
C9 C10 C13 111.3(2)
C11 C10 C13 110.6(2)
C9 C10 C12 108.1(2)
C11 C10 C12 107.7(3)
C13 C10 C12 108.7(4)
C10 C11 H11A 109.5
C10 C11 H11B 109.5
H11A C11 H11B 109.5
C10 C11 H11C 109.5
H11A C11 H11C 109.5
H11B C11 H11C 109.5
C10 C12 H12A 109.5
C10 C12 H12B 109.5
H12A C12 H12B 109.5
C10 C12 H12C 109.5
H12A C12 H12C 109.5
H12B C12 H12C 109.5
C14 C13 C10 116.7(4)
C14 C13 H13A 108.1
C10 C13 H13A 108.1
C14 C13 H13B 108.1
C10 C13 H13B 108.1
H13A C13 H13B 107.3
O2 C14 C15 123.3(4)
O2 C14 C13 120.8(4)
C15 C14 C13 115.9(4)
C8 C15 C31 108.0(3)
C8 C15 C14 119.6(4)
C31 C15 C14 132.0(4)
C17 C16 C21 121.1(6)
C17 C16 H16 119.4
C21 C16 H16 119.4
C18 C17 C16 119.5(6)
C18 C17 H17 120.3
C16 C17 H17 120.3
C17 C18 C19 121.7(7)
C17 C18 H18 119.1
C19 C18 H18 119.1
C18 C19 C20 117.8(7)
C18 C19 H19 121.1
C20 C19 H19 121.1
C21 C20 C19 121.1(6)
C21 C20 H20 119.5
C19 C20 H20 119.5
C20 C21 C16 118.7(5)
C20 C21 C22 122.0(5)
C16 C21 C22 119.3(5)
N3 C22 C21 113.3(4)
N3 C22 H22A 108.9
C21 C22 H22A 108.9
N3 C22 H22B 108.9
C21 C22 H22B 108.9
H22A C22 H22B 107.7
O3 C23 N3 125.1(4)
O3 C23 C24 127.2(4)
N3 C23 C24 107.5(4)
C31 C24 C25 117.8(3)
C31 C24 C23 117.7(3)
C25 C24 C23 102.1(3)
C31 C24 H24 106.1
C25 C24 H24 106.1
C23 C24 H24 106.1
C26 C25 C30 120.8(4)
C26 C25 C24 131.0(4)
C30 C25 C24 108.1(4)
C25 C26 C27 117.9(5)
C25 C26 H26 121.0
C27 C26 H26 121.0
C28 C27 C26 121.6(5)
C28 C27 Cl1 118.8(4)
C26 C27 Cl1 119.6(5)
C27 C28 C29 120.9(5)
C27 C28 H28 119.5
C29 C28 H28 119.5
C30 C29 C28 117.0(5)
C30 C29 H29 121.5
C28 C29 H29 121.5
C29 C30 C25 121.7(4)
C29 C30 N3 127.9(4)
C25 C30 N3 110.4(3)
C32 C31 C15 107.8(4)
C32 C31 C24 125.1(4)
C15 C31 C24 127.1(4)
C31 C32 N2 106.1(4)
C31 C32 C33 132.4(4)
N2 C32 C33 121.5(4)
C34 C33 C39 117.5(5)
C34 C33 C32 120.4(4)
C39 C33 C32 122.1(4)
C33 C34 C35 120.0(5)
C33 C34 H34 120.0
C35 C34 H34 120.0
C36 C35 C34 122.5(7)
C36 C35 H35 118.8
C34 C35 H35 118.8
C35 C36 C38 119.4(7)
C35 C36 O4 110.3(9)
C38 C36 O4 130.2(8)
O4 C37 H37A 109.5
O4 C37 H37B 109.5
H37A C37 H37B 109.5
O4 C37 H37C 109.5
H37A C37 H37C 109.5
H37B C37 H37C 109.5
C36 C38 C39 120.1(6)
C36 C38 H38 119.9
C39 C38 H38 119.9
C33 C39 C38 120.4(5)
C33 C39 H39 119.8
C38 C39 H39 119.8
C7 N1 N2 121.1(3)
C7 N1 H1 119.4
N2 N1 H1 119.4
C8 N2 N1 124.7(3)
C8 N2 C32 111.0(3)
N1 N2 C32 124.2(4)
C23 N3 C30 111.1(4)
C23 N3 C22 123.7(4)
C30 N3 C22 125.2(4)
C37 O4 C36 114.9(8)

loop_
_geom_bond_atom_site_label_1
_geom_bond_atom_site_label_2
_geom_bond_distance
N4 C2 1.3900
N4 C6 1.3900
C2 C3 1.3900
C2 H2 0.9300
C3 C4 1.3900
C3 H3 0.9300
C4 C5 1.3900
C4 H4 0.9300
C5 C6 1.3900
C5 H5 0.9300
C6 C7 1.4428
C7 O1 1.217(4)
C7 N1 1.335(4)
C8 N2 1.353(4)
C8 C15 1.375(4)
C8 C9 1.4938
C9 C10 1.5064
C9 H9A 0.9700
C9 H9B 0.9700
C10 C11 1.5156
C10 C13 1.538(6)
C10 C12 1.557(7)
C11 H11A 0.9600
C11 H11B 0.9600
C11 H11C 0.9600
C12 H12A 0.9600
C12 H12B 0.9600
C12 H12C 0.9600
C13 C14 1.514(7)
C13 H13A 0.9700
C13 H13B 0.9700
C14 O2 1.219(5)
C14 C15 1.455(6)
C15 C31 1.432(6)
C16 C17 1.367(8)
C16 C21 1.380(7)
C16 H16 0.9300
C17 C18 1.348(9)
C17 H17 0.9300
C18 C19 1.370(10)
C18 H18 0.9300
C19 C20 1.406(9)
C19 H19 0.9300
C20 C21 1.354(7)
C20 H20 0.9300
C21 C22 1.492(7)
C22 N3 1.448(6)
C22 H22A 0.9700
C22 H22B 0.9700
C23 O3 1.209(5)
C23 N3 1.373(5)
C23 C24 1.526(6)
C24 C31 1.480(6)
C24 C25 1.510(6)
C24 H24 0.9800
C25 C26 1.370(6)
C25 C30 1.381(6)
C26 C27 1.385(7)
C26 H26 0.9300
C27 C28 1.364(8)
C27 Cl1 1.739(5)
C28 C29 1.396(8)
C28 H28 0.9300
C29 C30 1.381(6)
C29 H29 0.9300
C30 N3 1.384(5)
C31 C32 1.364(6)
C32 N2 1.406(5)
C32 C33 1.469(6)
C33 C34 1.377(7)
C33 C39 1.391(6)
C34 C35 1.399(8)
C34 H34 0.9300
C35 C36 1.319(10)
C35 H35 0.9300
C36 C38 1.363(10)
C36 O4 1.470(9)
C37 O4 1.397(5)
C37 H37A 0.9600
C37 H37B 0.9600
C37 H37C 0.9600
C38 C39 1.410(8)
C38 H38 0.9300
C39 H39 0.9300
N1 N2 1.376(4)
N1 H1 0.8600

loop_
_geom_hbond_atom_site_label_D
_geom_hbond_atom_site_label_H
_geom_hbond_atom_site_label_A
_geom_hbond_distance_DH
_geom_hbond_distance_HA
_geom_hbond_distance_DA
_geom_hbond_angle_DHA
_geom_hbond_site_symmetry_A
N1 H1 O3 0.86 2.18 2.809(5) 129.3 2_576
